data_7151474
loop_
_publ_author_name
'Hitchcock, Peter B.'
'Papadopoulos, Konstantinos'
'Young, Douglas W.'

_publ_section_title
;
 ?-Lactams as versatile synthons for homochiral ibotenate analogues
 with potential for activity at glutamate receptors1
;
_journal_issue 15
_journal_name_full 'Organic &amp;  Biomolecular Chemistry'
_journal_page_first 2670
_journal_paper_doi 10.1039/b304607a
_journal_volume 1
_journal_year 2003
_chemical_formula_sum 'C15 H25 N3 O5'
_chemical_formula_weight 327.38
_space_group_IT_number 19
_symmetry_cell_setting orthorhombic
_symmetry_space_group_name_Hall 'P 2ac 2ab'
_symmetry_space_group_name_H-M 'P 21 21 21'
_atom_sites_solution_hydrogens geom
_atom_sites_solution_primary direct
_atom_sites_solution_secondary difmap
_audit_creation_method SHELXL-97
_cell_angle_alpha 90.00
_cell_angle_beta 90.00
_cell_angle_gamma 90.00
_cell_formula_units_Z 8
_cell_length_a 10.2189(3)
_cell_length_b 15.3206(5)
_cell_length_c 27.7208(6)
_cell_measurement_reflns_used 12547
_cell_measurement_temperature 173(2)
_cell_measurement_theta_max 22.986
_cell_measurement_theta_min 4.529
_cell_volume 4340.0(2)
_computing_structure_refinement 'SHELXL-97 (Sheldrick, 1997)'
_diffrn_ambient_temperature 173(2)
_diffrn_measured_fraction_theta_full 0.985
_diffrn_measured_fraction_theta_max 0.985
_diffrn_measurement_device_type KappaCCD
_diffrn_measurement_method CCD
_diffrn_radiation_monochromator graphite
_diffrn_radiation_source 'fine-focus sealed tube'
_diffrn_radiation_type MoK\a
_diffrn_radiation_wavelength 0.71073
_diffrn_reflns_av_R_equivalents 0.0511
_diffrn_reflns_av_sigmaI/netI 0.0561
_diffrn_reflns_limit_h_max 11
_diffrn_reflns_limit_h_min -9
_diffrn_reflns_limit_k_max 16
_diffrn_reflns_limit_k_min -16
_diffrn_reflns_limit_l_max 30
_diffrn_reflns_limit_l_min -27
_diffrn_reflns_number 18133
_diffrn_reflns_theta_full 22.99
_diffrn_reflns_theta_max 22.99
_diffrn_reflns_theta_min 4.54
_exptl_absorpt_coefficient_mu 0.075
_exptl_absorpt_correction_type none
_exptl_crystal_colour colourless
_exptl_crystal_density_diffrn 1.002
_exptl_crystal_density_method 'not measured'
_exptl_crystal_description prism
_exptl_crystal_F_000 1408
_exptl_crystal_size_max 0.20
_exptl_crystal_size_mid 0.20
_exptl_crystal_size_min 0.10
_refine_diff_density_max 0.656
_refine_diff_density_min -0.253
_refine_diff_density_rms 0.069
_refine_ls_abs_structure_details 'Flack H D (1983), Acta Cryst. A39, 876-881'
_refine_ls_abs_structure_Flack 0.7(18)
_refine_ls_extinction_method none
_refine_ls_goodness_of_fit_ref 1.065
_refine_ls_hydrogen_treatment riding
_refine_ls_matrix_type full
_refine_ls_number_parameters 416
_refine_ls_number_reflns 5957
_refine_ls_number_restraints 0
_refine_ls_restrained_S_all 1.065
_refine_ls_R_factor_all 0.0793
_refine_ls_R_factor_gt 0.0657
_refine_ls_shift/su_max 0.000
_refine_ls_shift/su_mean 0.000
_refine_ls_structure_factor_coef Fsqd
_refine_ls_weighting_details 'calc w=1/[\s^2^(Fo^2^)+(0.1307P)^2^+2.2895P] where P=(Fo^2^+2Fc^2^)/3'
_refine_ls_weighting_scheme calc
_refine_ls_wR_factor_gt 0.1961
_refine_ls_wR_factor_ref 0.2092
_reflns_number_gt 5026
_reflns_number_total 5957
_reflns_threshold_expression >2sigma(I)
_cod_data_source_file b304607a.txt
_cod_data_source_block mar3800
_cod_original_sg_symbol_H-M P2(1)2(1)2(1)
_cod_database_code 7151474

loop_
_symmetry_equiv_pos_as_xyz
'x, y, z'
'-x+1/2, -y, z+1/2'
'x+1/2, -y+1/2, -z'
'-x, y+1/2, -z+1/2'

loop_
_atom_site_label
_atom_site_type_symbol
_atom_site_fract_x
_atom_site_fract_y
_atom_site_fract_z
_atom_site_U_iso_or_equiv
_atom_site_adp_type
_atom_site_occupancy
_atom_site_symmetry_multiplicity
_atom_site_calc_flag
_atom_site_refinement_flags
_atom_site_disorder_assembly
_atom_site_disorder_group
O1 O 0.6141(4) 0.6331(2) 0.54746(11) 0.0490(8) Uani 1 1 d . . .
O2 O 0.3621(3) 0.5500(2) 0.61254(11) 0.0444(8) Uani 1 1 d . . .
O3 O 0.3833(3) 0.4907(2) 0.53811(12) 0.0451(8) Uani 1 1 d . . .
O4 O 0.6976(3) 0.3178(2) 0.60274(12) 0.0467(8) Uani 1 1 d . . .
O5 O 0.7268(3) 0.32506(19) 0.52109(11) 0.0392(7) Uani 1 1 d . . .
N1 N 0.7861(4) 0.6626(2) 0.59461(14) 0.0415(9) Uani 1 1 d . . .
H1 H 0.8200 0.6953 0.5717 0.050 Uiso 1 1 calc R . .
N2 N 0.8500(4) 0.6620(3) 0.63956(14) 0.0444(10) Uani 1 1 d . . .
N3 N 0.6295(3) 0.4343(2) 0.55798(12) 0.0347(8) Uani 1 1 d . . .
H3 H 0.6368 0.4610 0.5300 0.042 Uiso 1 1 calc R . .
C1 C 0.6779(4) 0.6176(3) 0.58404(16) 0.0350(11) Uani 1 1 d . . .
C2 C 0.6352(4) 0.5504(3) 0.62079(16) 0.0382(10) Uani 1 1 d . . .
H2 H 0.5764 0.5798 0.6446 0.046 Uiso 1 1 calc R . .
C3 C 0.7566(5) 0.5176(3) 0.64777(18) 0.0441(12) Uani 1 1 d . . .
H3A H 0.7295 0.4822 0.6760 0.053 Uiso 1 1 calc R . .
H3B H 0.8097 0.4802 0.6262 0.053 Uiso 1 1 calc R . .
C4 C 0.8350(5) 0.5928(3) 0.66399(18) 0.0446(12) Uani 1 1 d . . .
H4 H 0.8767 0.5892 0.6946 0.054 Uiso 1 1 calc R . .
C5 C 0.5578(4) 0.4756(3) 0.59671(16) 0.0366(10) Uani 1 1 d . . .
H5 H 0.5406 0.4303 0.6219 0.044 Uiso 1 1 calc R . .
C6 C 0.4258(4) 0.5067(3) 0.57764(17) 0.0379(11) Uani 1 1 d . . .
C7 C 0.2317(5) 0.5906(3) 0.60458(19) 0.0497(13) Uani 1 1 d . . .
C8 C 0.1317(5) 0.5194(4) 0.5917(2) 0.0634(15) Uani 1 1 d . . .
H8A H 0.0436 0.5446 0.5913 0.095 Uiso 1 1 calc R . .
H8B H 0.1356 0.4727 0.6159 0.095 Uiso 1 1 calc R . .
H8C H 0.1521 0.4954 0.5598 0.095 Uiso 1 1 calc R . .
C9 C 0.2441(6) 0.6599(4) 0.5660(2) 0.0666(16) Uani 1 1 d . . .
H9A H 0.3154 0.6999 0.5744 0.100 Uiso 1 1 calc R . .
H9B H 0.1619 0.6927 0.5637 0.100 Uiso 1 1 calc R . .
H9C H 0.2629 0.6322 0.5349 0.100 Uiso 1 1 calc R . .
C10 C 0.2018(6) 0.6292(5) 0.6532(2) 0.0756(19) Uani 1 1 d . . .
H10A H 0.1189 0.6612 0.6516 0.113 Uiso 1 1 calc R . .
H10B H 0.2722 0.6692 0.6625 0.113 Uiso 1 1 calc R . .
H10C H 0.1948 0.5823 0.6771 0.113 Uiso 1 1 calc R . .
C11 C 0.6855(4) 0.3549(3) 0.56421(17) 0.0368(10) Uani 1 1 d . . .
C12 C 0.8103(5) 0.2466(3) 0.51812(18) 0.0439(12) Uani 1 1 d . . .
C13 C 0.7362(6) 0.1663(3) 0.5348(2) 0.0555(14) Uani 1 1 d . . .
H13A H 0.7130 0.1726 0.5689 0.083 Uiso 1 1 calc R . .
H13B H 0.7914 0.1145 0.5306 0.083 Uiso 1 1 calc R . .
H13C H 0.6563 0.1598 0.5155 0.083 Uiso 1 1 calc R . .
C14 C 0.9359(6) 0.2608(4) 0.5461(2) 0.0670(16) Uani 1 1 d . . .
H14A H 0.9934 0.2102 0.5419 0.100 Uiso 1 1 calc R . .
H14B H 0.9155 0.2682 0.5804 0.100 Uiso 1 1 calc R . .
H14C H 0.9799 0.3133 0.5341 0.100 Uiso 1 1 calc R . .
C15 C 0.8383(5) 0.2414(3) 0.46405(18) 0.0506(13) Uani 1 1 d . . .
H15A H 0.7555 0.2376 0.4463 0.076 Uiso 1 1 calc R . .
H15B H 0.8913 0.1895 0.4573 0.076 Uiso 1 1 calc R . .
H15C H 0.8860 0.2937 0.4538 0.076 Uiso 1 1 calc R . .
O1B O -0.1421(3) 0.8307(2) 0.56132(11) 0.0463(8) Uani 1 1 d . . .
O2B O -0.3934(3) 0.9418(2) 0.60404(12) 0.0492(8) Uani 1 1 d . . .
O3B O -0.3696(3) 0.8116(2) 0.64139(12) 0.0533(9) Uani 1 1 d . . .
O4B O -0.0533(4) 0.9433(2) 0.73220(13) 0.0653(11) Uani 1 1 d . . .
O5B O -0.0216(4) 0.7940(2) 0.73396(11) 0.0534(9) Uani 1 1 d . . .
N1B N 0.0290(4) 0.9169(2) 0.54469(13) 0.0411(9) Uani 1 1 d . . .
H1B H 0.0624 0.8757 0.5263 0.049 Uiso 1 1 calc R . .
N2B N 0.0938(4) 0.9973(3) 0.54541(14) 0.0440(10) Uani 1 1 d . . .
N3B N -0.1276(4) 0.8531(3) 0.67302(12) 0.0414(9) Uani 1 1 d . . .
H3B1 H -0.1227 0.8003 0.6606 0.050 Uiso 1 1 calc R . .
C1B C -0.0800(5) 0.8970(3) 0.56973(15) 0.0372(11) Uani 1 1 d . . .
C2B C -0.1205(4) 0.9636(3) 0.60740(16) 0.0387(10) Uani 1 1 d . . .
H2B H -0.1781 1.0074 0.5912 0.046 Uiso 1 1 calc R . .
C3B C 0.0007(5) 1.0113(3) 0.62557(17) 0.0496(12) Uani 1 1 d . . .
H3B1' H -0.0258 1.0620 0.6455 0.060 Uiso 1 1 calc R . .
H3B2 H 0.0538 0.9717 0.6459 0.060 Uiso 1 1 calc R . .
C4B C 0.0800(4) 1.0418(3) 0.58352(17) 0.0413(11) Uani 1 1 d . . .
H4B H 0.1219 1.0971 0.5855 0.050 Uiso 1 1 calc R . .
C5B C -0.2006(5) 0.9202(3) 0.64794(17) 0.0417(11) Uani 1 1 d . . .
H5B H -0.2212 0.9667 0.6721 0.050 Uiso 1 1 calc R . .
C6B C -0.3307(5) 0.8830(3) 0.63063(17) 0.0430(12) Uani 1 1 d . . .
C7B C -0.5208(5) 0.9216(3) 0.5808(2) 0.0528(13) Uani 1 1 d . . .
C8B C -0.6216(6) 0.9028(4) 0.6189(2) 0.0657(16) Uani 1 1 d . . .
H8B1 H -0.5955 0.8510 0.6373 0.099 Uiso 1 1 calc R . .
H8B2 H -0.7066 0.8923 0.6036 0.099 Uiso 1 1 calc R . .
H8B3 H -0.6285 0.9529 0.6407 0.099 Uiso 1 1 calc R . .
C9B C -0.5000(6) 0.8477(4) 0.5450(2) 0.0674(15) Uani 1 1 d . . .
H9B1 H -0.5821 0.8356 0.5281 0.101 Uiso 1 1 calc R . .
H9B2 H -0.4716 0.7952 0.5624 0.101 Uiso 1 1 calc R . .
H9B3 H -0.4327 0.8645 0.5216 0.101 Uiso 1 1 calc R . .
C10B C -0.5489(6) 1.0066(4) 0.5538(3) 0.0758(19) Uani 1 1 d . . .
H10D H -0.5492 1.0553 0.5767 0.114 Uiso 1 1 calc R . .
H10E H -0.6345 1.0027 0.5380 0.114 Uiso 1 1 calc R . .
H10F H -0.4810 1.0163 0.5294 0.114 Uiso 1 1 calc R . .
C11B C -0.0675(6) 0.8702(4) 0.71479(17) 0.0500(13) Uani 1 1 d . . .
C12B C 0.0716(6) 0.7967(4) 0.77450(17) 0.0550(14) Uani 1 1 d . . .
C13B C 0.0126(7) 0.8391(5) 0.81802(17) 0.0779(19) Uani 1 1 d . . .
H13D H -0.0086 0.9000 0.8106 0.117 Uiso 1 1 calc R . .
H13E H 0.0751 0.8370 0.8448 0.117 Uiso 1 1 calc R . .
H13F H -0.0675 0.8080 0.8271 0.117 Uiso 1 1 calc R . .
C14B C 0.1983(6) 0.8405(5) 0.7581(2) 0.0711(17) Uani 1 1 d . . .
H14D H 0.2625 0.8384 0.7844 0.107 Uiso 1 1 calc R . .
H14E H 0.1805 0.9015 0.7497 0.107 Uiso 1 1 calc R . .
H14F H 0.2331 0.8098 0.7299 0.107 Uiso 1 1 calc R . .
C15B C 0.0943(8) 0.7004(4) 0.7834(2) 0.081(2) Uani 1 1 d . . .
H15D H 0.0105 0.6718 0.7903 0.121 Uiso 1 1 calc R . .
H15E H 0.1532 0.6931 0.8110 0.121 Uiso 1 1 calc R . .
H15F H 0.1338 0.6740 0.7547 0.121 Uiso 1 1 calc R . .

loop_
_atom_site_aniso_label
_atom_site_aniso_U_11
_atom_site_aniso_U_22
_atom_site_aniso_U_33
_atom_site_aniso_U_23
_atom_site_aniso_U_13
_atom_site_aniso_U_12
O1 0.064(2) 0.0360(17) 0.0471(18) 0.0033(15) -0.0196(17) -0.0053(16)
O2 0.0327(17) 0.054(2) 0.0464(18) -0.0119(16) 0.0009(14) 0.0100(16)
O3 0.0374(17) 0.0466(19) 0.051(2) -0.0138(15) -0.0016(15) -0.0039(15)
O4 0.057(2) 0.0400(18) 0.0431(18) 0.0065(15) 0.0037(15) 0.0098(16)
O5 0.0450(18) 0.0299(16) 0.0427(17) -0.0015(13) 0.0004(14) 0.0086(14)
N1 0.041(2) 0.040(2) 0.043(2) 0.0002(18) -0.0063(17) -0.0042(19)
N2 0.041(2) 0.043(2) 0.049(2) -0.003(2) -0.0091(18) 0.0011(19)
N3 0.039(2) 0.0278(19) 0.0374(18) 0.0024(15) 0.0069(15) 0.0053(17)
C1 0.038(3) 0.025(2) 0.043(3) -0.0062(19) -0.005(2) 0.003(2)
C2 0.036(2) 0.037(3) 0.042(2) -0.003(2) -0.0017(19) 0.000(2)
C3 0.040(3) 0.042(3) 0.050(3) 0.006(2) -0.011(2) 0.004(2)
C4 0.037(3) 0.049(3) 0.048(3) -0.006(2) -0.008(2) 0.006(2)
C5 0.037(2) 0.029(2) 0.044(2) -0.0003(19) 0.0033(19) 0.0010(19)
C6 0.032(2) 0.034(2) 0.048(3) -0.003(2) 0.004(2) -0.004(2)
C7 0.034(3) 0.054(3) 0.060(3) -0.015(3) 0.006(2) 0.005(2)
C8 0.032(3) 0.077(4) 0.081(4) -0.016(3) 0.006(3) -0.009(3)
C9 0.048(3) 0.055(3) 0.097(4) -0.002(3) -0.001(3) 0.012(3)
C10 0.047(3) 0.101(5) 0.078(4) -0.041(4) -0.001(3) 0.022(3)
C11 0.032(2) 0.035(3) 0.044(3) -0.001(2) -0.0006(19) -0.002(2)
C12 0.044(3) 0.035(3) 0.053(3) -0.001(2) 0.001(2) 0.014(2)
C13 0.070(4) 0.031(3) 0.065(3) 0.005(2) 0.007(3) 0.006(3)
C14 0.052(3) 0.076(4) 0.073(4) -0.010(3) -0.006(3) 0.018(3)
C15 0.060(3) 0.039(3) 0.053(3) -0.007(2) 0.012(2) 0.012(2)
O1B 0.056(2) 0.0419(19) 0.0408(17) 0.0006(14) 0.0020(15) -0.0168(18)
O2B 0.0343(18) 0.0438(19) 0.069(2) 0.0126(17) 0.0040(16) 0.0027(15)
O3B 0.0414(19) 0.053(2) 0.066(2) 0.0128(18) 0.0044(17) 0.0019(18)
O4B 0.103(3) 0.044(2) 0.049(2) -0.0145(18) -0.009(2) 0.000(2)
O5B 0.076(3) 0.048(2) 0.0363(17) 0.0004(16) -0.0127(17) -0.0079(19)
N1B 0.044(2) 0.034(2) 0.044(2) -0.0005(17) 0.0074(18) -0.0057(18)
N2B 0.038(2) 0.043(2) 0.052(2) 0.008(2) -0.0045(18) -0.0097(18)
N3B 0.051(2) 0.038(2) 0.035(2) -0.0025(17) -0.0009(17) 0.0014(19)
C1B 0.040(3) 0.036(3) 0.035(2) 0.006(2) -0.007(2) -0.003(2)
C2B 0.035(2) 0.036(2) 0.045(2) 0.003(2) 0.001(2) 0.000(2)
C3B 0.055(3) 0.042(3) 0.052(3) -0.011(2) 0.003(2) -0.002(2)
C4B 0.036(3) 0.037(3) 0.051(3) 0.000(2) -0.006(2) -0.008(2)
C5B 0.044(3) 0.039(3) 0.042(2) 0.002(2) 0.003(2) 0.009(2)
C6B 0.039(3) 0.039(3) 0.051(3) 0.005(2) 0.012(2) 0.003(2)
C7B 0.030(3) 0.048(3) 0.080(4) 0.011(3) -0.004(2) -0.002(2)
C8B 0.041(3) 0.074(4) 0.082(4) 0.015(3) 0.011(3) 0.002(3)
C9B 0.052(3) 0.073(4) 0.077(4) -0.002(3) -0.004(3) -0.002(3)
C10B 0.056(4) 0.065(4) 0.107(5) 0.037(4) -0.013(3) -0.002(3)
C11B 0.066(3) 0.051(3) 0.034(2) -0.002(2) -0.001(2) 0.000(3)
C12B 0.069(4) 0.059(3) 0.037(3) 0.003(2) -0.015(2) -0.001(3)
C13B 0.094(5) 0.107(5) 0.032(3) -0.003(3) -0.008(3) -0.022(4)
C14B 0.065(4) 0.084(5) 0.063(3) -0.011(3) -0.007(3) 0.000(4)
C15B 0.102(5) 0.072(4) 0.068(4) 0.018(3) -0.032(4) -0.006(4)

loop_
_atom_type_symbol
_atom_type_description
_atom_type_scat_dispersion_real
_atom_type_scat_dispersion_imag
_atom_type_scat_source
C C 0.0033 0.0016 'International Tables Vol C Tables 4.2.6.8 and 6.1.1.4'
H H 0.0000 0.0000 'International Tables Vol C Tables 4.2.6.8 and 6.1.1.4'
N N 0.0061 0.0033 'International Tables Vol C Tables 4.2.6.8 and 6.1.1.4'
O O 0.0106 0.0060 'International Tables Vol C Tables 4.2.6.8 and 6.1.1.4'

loop_
_geom_angle_atom_site_label_1
_geom_angle_atom_site_label_2
_geom_angle_atom_site_label_3
_geom_angle
_geom_angle_site_symmetry_1
_geom_angle_site_symmetry_3
_geom_angle_publ_flag
C6 O2 C7 122.3(4) . . ?
C11 O5 C12 120.5(3) . . ?
C1 N1 N2 125.1(4) . . ?
C4 N2 N1 115.0(4) . . ?
C11 N3 C5 120.8(4) . . ?
O1 C1 N1 121.3(4) . . ?
O1 C1 C2 122.3(4) . . ?
N1 C1 C2 116.3(4) . . ?
C1 C2 C3 108.6(4) . . ?
C1 C2 C5 111.2(4) . . ?
C3 C2 C5 112.4(4) . . ?
C4 C3 C2 109.4(4) . . ?
N2 C4 C3 123.8(4) . . ?
N3 C5 C6 109.1(4) . . ?
N3 C5 C2 112.7(3) . . ?
C6 C5 C2 111.8(4) . . ?
O3 C6 O2 125.6(4) . . ?
O3 C6 C5 124.8(4) . . ?
O2 C6 C5 109.5(4) . . ?
O2 C7 C10 102.3(4) . . ?
O2 C7 C9 108.9(4) . . ?
C10 C7 C9 112.0(5) . . ?
O2 C7 C8 109.5(4) . . ?
C10 C7 C8 110.6(5) . . ?
C9 C7 C8 113.0(5) . . ?
O4 C11 O5 126.0(4) . . ?
O4 C11 N3 125.1(4) . . ?
O5 C11 N3 108.9(4) . . ?
O5 C12 C14 110.1(4) . . ?
O5 C12 C13 110.8(4) . . ?
C14 C12 C13 112.6(5) . . ?
O5 C12 C15 101.9(4) . . ?
C14 C12 C15 110.6(5) . . ?
C13 C12 C15 110.4(4) . . ?
C6B O2B C7B 121.5(4) . . ?
C11B O5B C12B 119.6(4) . . ?
C1B N1B N2B 125.6(4) . . ?
C4B N2B N1B 115.7(4) . . ?
C11B N3B C5B 120.8(4) . . ?
O1B C1B N1B 121.3(4) . . ?
O1B C1B C2B 123.3(4) . . ?
N1B C1B C2B 115.4(4) . . ?
C1B C2B C3B 109.2(4) . . ?
C1B C2B C5B 110.9(4) . . ?
C3B C2B C5B 113.4(4) . . ?
C4B C3B C2B 109.4(4) . . ?
N2B C4B C3B 122.9(4) . . ?
N3B C5B C6B 109.5(4) . . ?
N3B C5B C2B 112.5(4) . . ?
C6B C5B C2B 113.3(4) . . ?
O3B C6B O2B 126.5(5) . . ?
O3B C6B C5B 123.5(4) . . ?
O2B C6B C5B 110.0(4) . . ?
O2B C7B C8B 109.5(4) . . ?
O2B C7B C9B 108.4(4) . . ?
C8B C7B C9B 114.3(5) . . ?
O2B C7B C10B 101.5(4) . . ?
C8B C7B C10B 112.2(5) . . ?
C9B C7B C10B 110.1(5) . . ?
O4B C11B N3B 125.1(5) . . ?
O4B C11B O5B 125.9(4) . . ?
N3B C11B O5B 109.0(4) . . ?
O5B C12B C13B 111.5(5) . . ?
O5B C12B C15B 101.3(4) . . ?
C13B C12B C15B 110.7(5) . . ?
O5B C12B C14B 109.5(4) . . ?
C13B C12B C14B 112.9(5) . . ?
C15B C12B C14B 110.3(6) . . ?

loop_
_geom_bond_atom_site_label_1
_geom_bond_atom_site_label_2
_geom_bond_distance
_geom_bond_site_symmetry_2
_geom_bond_publ_flag
O1 C1 1.229(5) . ?
O2 C6 1.341(5) . ?
O2 C7 1.487(6) . ?
O3 C6 1.204(5) . ?
O4 C11 1.216(5) . ?
O5 C11 1.348(5) . ?
O5 C12 1.476(5) . ?
N1 C1 1.336(6) . ?
N1 N2 1.407(5) . ?
N2 C4 1.267(6) . ?
N3 C11 1.354(6) . ?
N3 C5 1.446(6) . ?
C1 C2 1.512(6) . ?
C2 C3 1.533(6) . ?
C2 C5 1.545(6) . ?
C3 C4 1.474(7) . ?
C5 C6 1.525(7) . ?
C7 C10 1.503(7) . ?
C7 C9 1.513(8) . ?
C7 C8 1.537(7) . ?
C12 C14 1.515(8) . ?
C12 C13 1.517(7) . ?
C12 C15 1.528(7) . ?
O1B C1B 1.221(5) . ?
O2B C6B 1.329(6) . ?
O2B C7B 1.486(6) . ?
O3B C6B 1.202(6) . ?
O4B C11B 1.227(6) . ?
O5B C11B 1.367(6) . ?
O5B C12B 1.474(6) . ?
N1B C1B 1.347(6) . ?
N1B N2B 1.399(5) . ?
N2B C4B 1.265(6) . ?
N3B C11B 1.337(6) . ?
N3B C5B 1.448(6) . ?
C1B C2B 1.517(6) . ?
C2B C3B 1.524(7) . ?
C2B C5B 1.540(7) . ?
C3B C4B 1.495(7) . ?
C5B C6B 1.524(7) . ?
C7B C8B 1.504(8) . ?
C7B C9B 1.519(8) . ?
C7B C10B 1.528(8) . ?
C12B C13B 1.497(8) . ?
C12B C15B 1.513(9) . ?
C12B C14B 1.527(9) . ?
